data_4020973
loop_
_publ_author_name
'Andrew S. Davis'
'Stephen G. Pyne'
'Brian W. Skelton'
'Allan H. White'

_publ_section_title
;
 Synthesis of Putative Uniflorine A
;
_journal_name_full 'Journal of Organic Chemistry'
_journal_page_first 3139
_journal_page_last 3143
_journal_paper_doi 10.1021/jo049806y
_journal_volume 69
_journal_year 2004
_chemical_formula_moiety 'C18 H25 N1 O10'
_chemical_formula_sum 'C18 H25 N O10'
_chemical_formula_weight 415.4
_space_group_crystal_system orthorhombic
_space_group_IT_number 19
_space_group_name_Hall 'P 2ac 2ab'
_space_group_name_H-M_alt 'P 21 21 21'
_cell_angle_alpha 90.00000
_cell_angle_beta 90.00000
_cell_angle_gamma 90.00000
_cell_formula_units_Z 4
_cell_length_a 7.6670(10)
_cell_length_b 11.555(2)
_cell_length_c 22.671(4)
_cell_measurement_temperature 150(2)
_cell_volume 2008.5(6)
_exptl_crystal_density_diffrn 1.374
_cod_depositor_comments
;
 Updating space group information.

 Antanas Vaitkus,
 2018-06-08
;
_cod_original_formula_sum 'C18 H25 N1 O10'
_cod_database_code 4020973

loop_
_space_group_symop_id
_space_group_symop_operation_xyz
1 +x,+y,+z
2 1/2-x,-y,1/2+z
3 1/2+x,1/2-y,-z
4 -x,1/2+y,1/2-z

loop_
_atom_site_label
_atom_site_fract_x
_atom_site_fract_y
_atom_site_fract_z
_atom_site_U_iso_or_equiv
_atom_site_adp_type
_atom_site_calc_flag
_atom_site_calc_attached_atom
_atom_site_occupancy
_atom_site_disorder_assembly
_atom_site_disorder_group
C1 .2857(4) .4523(2) .33472(12) .0230(12) Uani ? ? 1.00000 ? ?
O11 .1395(3) .52474(17) .32065(9) .0263(10) Uani ? ? 1.00000 ? ?
C11 .0633(4) .5041(3) .26802(14) .0335(16) Uani ? ? 1.00000 ? ?
O12 .1044(4) .4243(2) .23681(11) .0495(15) Uani ? ? 1.00000 ? ?
C12 -.0749(5) .5918(3) .25534(15) .0421(18) Uani ? ? 1.00000 ? ?
C2 .2390(4) .3290(2) .35725(13) .0242(14) Uani ? ? 1.00000 ? ?
O21 .0522(3) .31975(17) .36367(9) .0261(10) Uani ? ? 1.00000 ? ?
C21 -.0029(4) .2145(3) .38256(13) .0267(14) Uani ? ? 1.00000 ? ?
O22 .0956(3) .13657(18) .39382(10) .0332(11) Uani ? ? 1.00000 ? ?
C22 -.1971(4) .2081(3) .38629(15) .0340(16) Uani ? ? 1.00000 ? ?
C3 .3343(4) .3199(2) .41629(13) .0281(14) Uani ? ? 1.00000 ? ?
N4 .4716(3) .40663(18) .41079(10) .0231(11) Uani ? ? 1.00000 ? ?
C5 .5610(4) .4337(3) .46577(12) .0262(14) Uani ? ? 1.00000 ? ?
C6 .7074(4) .5173(2) .45112(12) .0239(13) Uani ? ? 1.00000 ? ?
O61 .7886(3) .55553(16) .50492(9) .0256(10) Uani ? ? 1.00000 ? ?
C61 .9150(4) .4870(3) .52723(13) .0267(14) Uani ? ? 1.00000 ? ?
O62 .9718(3) .40410(18) .50233(10) .0352(12) Uani ? ? 1.00000 ? ?
C62 .9662(4) .5278(3) .58729(15) .0337(16) Uani ? ? 1.00000 ? ?
C7 .6391(4) .6254(2) .42076(12) .0247(13) Uani ? ? 1.00000 ? ?
O71 .7846(3) .68929(17) .39829(9) .0278(10) Uani ? ? 1.00000 ? ?
C71 .8458(5) .7811(3) .42978(13) .0308(15) Uani ? ? 1.00000 ? ?
O72 .7778(4) .81646(19) .47385(10) .0387(12) Uani ? ? 1.00000 ? ?
C72 1.0052(5) .8282(3) .40139(16) .0413(18) Uani ? ? 1.00000 ? ?
C8 .5280(4) .5928(2) .36761(12) .0236(13) Uani ? ? 1.00000 ? ?
O81 .4519(3) .69871(16) .34556(8) .0262(10) Uani ? ? 1.00000 ? ?
C81 .4382(4) .7100(3) .28611(13) .0290(15) Uani ? ? 1.00000 ? ?
O82 .4822(4) .6375(2) .25161(10) .0393(13) Uani ? ? 1.00000 ? ?
C82 .3590(5) .8254(3) .27092(15) .0390(18) Uani ? ? 1.00000 ? ?
C8a .3864(3) .5078(2) .38523(12) .0225(12) Uani ? ? 1.00000 ? ?
H1 .34929 .44429 .29777 .02800 Uiso ? ? 1.00000 ? ?
H12a -.15413 .59618 .28764 .06500 Uiso ? ? 1.00000 ? ?
H12b -.13531 .57172 .22065 .06500 Uiso ? ? 1.00000 ? ?
H12c -.02149 .66628 .25029 .06500 Uiso ? ? 1.00000 ? ?
H2 .27483 .26713 .33163 .03000 Uiso ? ? 1.00000 ? ?
H22a -.24784 .28120 .37541 .05400 Uiso ? ? 1.00000 ? ?
H22b -.23366 .18849 .42467 .05400 Uiso ? ? 1.00000 ? ?
H22c -.23912 .15160 .35895 .05400 Uiso ? ? 1.00000 ? ?
H3a .38300 .24434 .42218 .03600 Uiso ? ? 1.00000 ? ?
H3b .25809 .33658 .44841 .03600 Uiso ? ? 1.00000 ? ?
H5a .60769 .36440 .48254 .03100 Uiso ? ? 1.00000 ? ?
H5b .48255 .46787 .49304 .03100 Uiso ? ? 1.00000 ? ?
H6 .78674 .47704 .42631 .02800 Uiso ? ? 1.00000 ? ?
H62a .89919 .48587 .61558 .05100 Uiso ? ? 1.00000 ? ?
H62c .94438 .60826 .59147 .05100 Uiso ? ? 1.00000 ? ?
H62b 1.08714 .51323 .59388 .05100 Uiso ? ? 1.00000 ? ?
H7 .57219 .66862 .44852 .03100 Uiso ? ? 1.00000 ? ?
H72a .98551 .83729 .35990 .06400 Uiso ? ? 1.00000 ? ?
H72b 1.09955 .77503 .40668 .06400 Uiso ? ? 1.00000 ? ?
H72c 1.03504 .90066 .41789 .06400 Uiso ? ? 1.00000 ? ?
H8 .59571 .55392 .33775 .03100 Uiso ? ? 1.00000 ? ?
H82a .24339 .82983 .28725 .06100 Uiso ? ? 1.00000 ? ?
H82b .34975 .83208 .22905 .06100 Uiso ? ? 1.00000 ? ?
H82c .42674 .88685 .28628 .06100 Uiso ? ? 1.00000 ? ?
H8a .31159 .55212 .41011 .02700 Uiso ? ? 1.00000 ? ?

loop_
_atom_site_aniso_label
_atom_site_aniso_U_11
_atom_site_aniso_U_22
_atom_site_aniso_U_33
_atom_site_aniso_U_12
_atom_site_aniso_U_13
_atom_site_aniso_U_23
C1 .0245(13) .0228(12) .0217(12) -.0010(11) .0019(12) .0010(10)
O11 .0266(10) .0268(10) .0254(10) -.0003(9) -.0032(8) .0042(8)
C11 .0349(17) .0412(17) .0244(14) -.0046(15) -.0063(13) .0069(14)
O12 .0590(17) .0558(15) .0337(12) .0001(14) -.0140(13) -.0104(12)
C12 .0317(17) .059(2) .0352(17) .0039(18) -.0054(14) .0139(16)
C2 .0258(14) .0207(12) .0260(14) -.0034(11) .0008(12) -.0013(11)
O21 .0255(10) .0241(9) .0286(11) -.0040(9) -.0007(9) .0040(8)
C21 .0315(16) .0262(13) .0224(13) -.0055(12) -.0014(12) .0027(12)
O22 .0379(12) .0255(9) .0363(12) -.0036(9) .0005(10) .0048(9)
C22 .0293(16) .0372(15) .0355(17) -.0049(13) .0022(14) .0034(14)
C3 .0324(16) .0235(13) .0282(15) -.0044(12) -.0049(12) .0058(12)
N4 .0231(11) .0205(10) .0256(12) -.0010(10) -.0012(10) .0030(9)
C5 .0284(15) .0256(13) .0246(14) .0004(12) -.0042(12) .0029(11)
C6 .0280(14) .0235(13) .0203(12) .0027(11) -.0041(12) -.0025(11)
O61 .0276(10) .0255(9) .0238(10) .0033(8) -.0056(9) -.0018(8)
C61 .0236(13) .0268(13) .0296(14) .0013(12) .0008(12) .0060(12)
O62 .0399(13) .0333(11) .0324(11) .0094(10) .0016(10) -.0012(10)
C62 .0347(16) .0339(15) .0325(16) .0027(14) -.0095(13) -.0001(13)
C7 .0255(13) .0239(12) .0246(14) -.0022(11) -.0011(12) .0026(11)
O71 .0294(11) .0288(10) .0253(10) -.0080(9) .0001(9) .0005(9)
C71 .0355(16) .0286(14) .0283(15) -.0035(13) -.0095(14) .0026(13)
O72 .0474(14) .0333(11) .0354(12) -.0058(11) -.0016(12) -.0096(10)
C72 .044(2) .0442(18) .0359(18) -.0157(16) -.0095(16) .0032(15)
C8 .0296(14) .0208(12) .0205(12) -.0006(11) -.0010(11) .0022(10)
O81 .0337(11) .0223(9) .0226(10) -.0007(9) -.0026(9) .0048(8)
C81 .0277(15) .0330(14) .0264(14) -.0044(13) -.0018(12) .0070(13)
O82 .0500(15) .0436(13) .0244(10) .0032(12) .0004(10) .0022(10)
C82 .048(2) .0335(16) .0351(17) -.0001(16) -.0030(16) .0112(14)
C8a .0236(14) .0211(12) .0228(12) .0008(10) .0020(11) .0019(11)

loop_
_geom_bond_atom_site_label_1
_geom_bond_atom_site_label_2
_geom_bond_site_symmetry_1
_geom_bond_site_symmetry_2
_geom_bond_distance
_geom_bond_publ_flag
C1 O11 . . 1.435(4) ?
C1 C2 . . 1.555(4) ?
C1 C8a . . 1.523(4) ?
C1 H1 . . .974 ?
O11 C11 . . 1.350(4) ?
C11 O12 . . 1.204(4) ?
C11 C12 . . 1.494(5) ?
C12 H12a . . .953 ?
C12 H12b . . .942 ?
C12 H12c . . .960 ?
C2 O21 . . 1.444(4) ?
C2 C3 . . 1.529(4) ?
C2 H2 . . .962 ?
O21 C21 . . 1.357(4) ?
C21 O22 . . 1.202(4) ?
C21 C22 . . 1.493(5) ?
C22 H22a . . .962 ?
C22 H22b . . .942 ?
C22 H22c . . .956 ?
C3 N4 . . 1.459(4) ?
C3 H3a . . .959 ?
C3 H3b . . .953 ?
N4 C5 . . 1.456(4) ?
N4 C8a . . 1.459(3) ?
C5 C6 . . 1.518(4) ?
C5 H5a . . .956 ?
C5 H5b . . .948 ?
C6 O61 . . 1.439(3) ?
C6 C7 . . 1.519(4) ?
C6 H6 . . .950 ?
O61 C61 . . 1.349(4) ?
C61 O62 . . 1.195(4) ?
C61 C62 . . 1.493(4) ?
C62 H62a . . .954 ?
C62 H62b . . .955 ?
C62 H62c . . .949 ?
C7 O71 . . 1.432(4) ?
C7 C8 . . 1.523(4) ?
C7 H7 . . .953 ?
O71 C71 . . 1.362(4) ?
C71 O72 . . 1.199(4) ?
C71 C72 . . 1.484(5) ?
C72 H72a . . .958 ?
C72 H72b . . .957 ?
C72 H72c . . .945 ?
C8 O81 . . 1.446(3) ?
C8 C8a . . 1.517(4) ?
C8 H8 . . .964 ?
O81 C81 . . 1.358(4) ?
C81 O82 . . 1.195(4) ?
C81 C82 . . 1.505(5) ?
C82 H82a . . .962 ?
C82 H82b . . .955 ?
C82 H82c . . .946 ?
C8a H8a . . .954 ?

loop_
_cod_related_entry_id
_cod_related_entry_database
_cod_related_entry_code
1 ChemSpider 10359728
